data_7155885
loop_
_publ_author_name
'Jackson, Mark'
'O'Broin, Calvin Quince'
'M\"uller-Bunz, Helge'
'Guiry, Patrick J.'

_publ_section_title
;
 Enantioselective synthesis of sterically hindered \a-allyl--\a-aryl
 oxindoles via palladium-catalysed decarboxylative asymmetric allylic
 alkylation
;
_journal_name_full 'Org. Biomol. Chem.'
_journal_paper_doi 10.1039/C7OB02161E
_journal_year 2017
_chemical_absolute_configuration ad
_chemical_formula_moiety 'C21 H23 N O4'
_chemical_formula_sum 'C21 H23 N O4'
_chemical_formula_weight 353.40
_chemical_name_systematic
; 
 ? 
;
_space_group_IT_number 19
_symmetry_cell_setting orthorhombic
_symmetry_space_group_name_Hall 'P 2ac 2ab'
_symmetry_space_group_name_H-M 'P 21 21 21'
_atom_sites_solution_hydrogens geom
_atom_sites_solution_primary direct
_atom_sites_solution_secondary difmap
_audit_creation_method SHELXL-97
_audit_update_record
;
2017-07-28 deposited with the CCDC.
2017-09-11 downloaded from the CCDC.
;
_cell_angle_alpha 90.00
_cell_angle_beta 90.00
_cell_angle_gamma 90.00
_cell_formula_units_Z 4
_cell_length_a 8.75356(7)
_cell_length_b 8.85744(5)
_cell_length_c 24.7460(2)
_cell_measurement_reflns_used 12137
_cell_measurement_temperature 100(2)
_cell_measurement_theta_max 76.6030
_cell_measurement_theta_min 5.3470
_cell_volume 1918.66(2)
_computing_cell_refinement
; 
CrysAlisPro, Agilent Technologies, 
Version 1.171.36.24a (release 19-12-2012 CrysAlis171 .NET) 
(compiled Dec 19 2012,11:08:27) 
;
_computing_data_collection
; 
CrysAlisPro, Agilent Technologies, 
Version 1.171.36.24a (release 19-12-2012 CrysAlis171 .NET) 
(compiled Dec 19 2012,11:08:27) 
;
_computing_data_reduction
; 
CrysAlisPro, Agilent Technologies, 
Version 1.171.36.24a (release 19-12-2012 CrysAlis171 .NET) 
(compiled Dec 19 2012,11:08:27) 
;
_computing_structure_refinement 'SHELXL-97 (Sheldrick, 2008)'
_computing_structure_solution 'SHELXS-97 (Sheldrick, 2008)'
_diffrn_ambient_temperature 100(2)
_diffrn_detector_area_resol_mean 10.3196
_diffrn_measured_fraction_theta_full 0.990
_diffrn_measured_fraction_theta_max 0.990
_diffrn_measurement_device_type 'SuperNova, Dual, Cu at zero, Atlas'
_diffrn_measurement_method '\w scans'
_diffrn_radiation_monochromator mirror
_diffrn_radiation_source 'SuperNova (Cu) X-ray Source'
_diffrn_radiation_type CuK\a
_diffrn_radiation_wavelength 1.54184
_diffrn_reflns_av_R_equivalents 0.0309
_diffrn_reflns_av_sigmaI/netI 0.0208
_diffrn_reflns_limit_h_max 10
_diffrn_reflns_limit_h_min -8
_diffrn_reflns_limit_k_max 11
_diffrn_reflns_limit_k_min -11
_diffrn_reflns_limit_l_max 31
_diffrn_reflns_limit_l_min -31
_diffrn_reflns_number 19851
_diffrn_reflns_theta_full 76.90
_diffrn_reflns_theta_max 76.90
_diffrn_reflns_theta_min 3.57
_exptl_absorpt_coefficient_mu 0.686
_exptl_absorpt_correction_T_max 0.947
_exptl_absorpt_correction_T_min 0.858
_exptl_absorpt_correction_type analytical
_exptl_absorpt_process_details
; 
CrysAlisPro, Agilent Technologies, 
Version 1.171.36.24a (release 19-12-2012 CrysAlis171 .NET) 
(compiled Dec 19 2012,11:08:27) 
Analytical numeric absorption correction using a multifaceted crystal 
model based on expressions derived by R.C. Clark & J.S. Reid. 
(Clark, R. C. & Reid, J. S. (1995). Acta Cryst. A51, 887-897) 
;
_exptl_crystal_colour colourless
_exptl_crystal_density_diffrn 1.223
_exptl_crystal_density_method 'not measured'
_exptl_crystal_description rod
_exptl_crystal_F_000 752
_exptl_crystal_recrystallization_method 'Re-crystallisation from solvent'
_exptl_crystal_size_max 0.3749
_exptl_crystal_size_mid 0.1296
_exptl_crystal_size_min 0.0915
_refine_diff_density_max 0.158
_refine_diff_density_min -0.178
_refine_diff_density_rms 0.036
_refine_ls_abs_structure_details 'Flack H D (1983), Acta Cryst. A39, 876-881'
_refine_ls_abs_structure_Flack -0.02(13)
_refine_ls_extinction_method none
_refine_ls_goodness_of_fit_ref 1.041
_refine_ls_hydrogen_treatment constr
_refine_ls_matrix_type full
_refine_ls_number_parameters 239
_refine_ls_number_reflns 3983
_refine_ls_number_restraints 0
_refine_ls_restrained_S_all 1.041
_refine_ls_R_factor_all 0.0309
_refine_ls_R_factor_gt 0.0287
_refine_ls_shift/su_max 0.001
_refine_ls_shift/su_mean 0.000
_refine_ls_structure_factor_coef Fsqd
_refine_ls_weighting_details 'calc w=1/[\s^2^(Fo^2^)+(0.0415P)^2^+0.2036P] where P=(Fo^2^+2Fc^2^)/3'
_refine_ls_weighting_scheme calc
_refine_ls_wR_factor_gt 0.0711
_refine_ls_wR_factor_ref 0.0729
_reflns_number_gt 3802
_reflns_number_total 3983
_reflns_threshold_expression I>2\s(I)
_cod_data_source_file c7ob02161e2.cif
_cod_data_source_block gui87_R_11a
_cod_database_code 7155885

loop_
_symmetry_equiv_pos_as_xyz
'x, y, z'
'-x+1/2, -y, z+1/2'
'x+1/2, -y+1/2, -z'
'-x, y+1/2, -z+1/2'

loop_
_atom_site_label
_atom_site_type_symbol
_atom_site_fract_x
_atom_site_fract_y
_atom_site_fract_z
_atom_site_U_iso_or_equiv
_atom_site_adp_type
_atom_site_occupancy
_atom_site_symmetry_multiplicity
_atom_site_calc_flag
_atom_site_refinement_flags
C1 C 1.08310(14) 0.98406(13) 0.85967(4) 0.0200(2) Uani 1 1 d .
N N 1.14425(12) 0.85692(11) 0.88272(4) 0.0222(2) Uani 1 1 d .
C9 C 1.30099(16) 0.80882(15) 0.87514(6) 0.0326(3) Uani 1 1 d .
H9A H 1.3535 0.8801 0.8512 0.049 Uiso 1 1 calc R
H9B H 1.3024 0.7079 0.8589 0.049 Uiso 1 1 calc R
H9C H 1.3530 0.8059 0.9102 0.049 Uiso 1 1 calc R
O1 O 1.15461(10) 1.07737(9) 0.83375(3) 0.02483(18) Uani 1 1 d .
C2 C 0.91404(13) 0.99667(12) 0.87822(4) 0.0194(2) Uani 1 1 d .
C10 C 0.91407(14) 1.14008(14) 0.91520(4) 0.0232(2) Uani 1 1 d .
H10A H 0.9394 1.2296 0.8930 0.028 Uiso 1 1 calc R
H10B H 0.8101 1.1550 0.9300 0.028 Uiso 1 1 calc R
C11 C 1.02532(15) 1.12969(13) 0.96107(5) 0.0256(2) Uani 1 1 d .
H11 H 1.0079 1.0542 0.9876 0.031 Uiso 1 1 calc R
C12 C 1.14549(16) 1.21757(16) 0.96731(5) 0.0324(3) Uani 1 1 d .
H12A H 1.1666 1.2944 0.9416 0.039 Uiso 1 1 calc R
H12B H 1.2110 1.2041 0.9975 0.039 Uiso 1 1 calc R
C3 C 0.89510(14) 0.85270(13) 0.91043(4) 0.0211(2) Uani 1 1 d .
C4 C 0.76997(16) 0.79463(15) 0.93728(5) 0.0272(3) Uani 1 1 d .
H4 H 0.6751 0.8467 0.9371 0.033 Uiso 1 1 calc R
C5 C 0.78566(18) 0.65746(16) 0.96484(6) 0.0349(3) Uani 1 1 d .
H5 H 0.7008 0.6161 0.9836 0.042 Uiso 1 1 calc R
C6 C 0.92416(18) 0.58162(15) 0.96494(6) 0.0368(3) Uani 1 1 d .
H6 H 0.9326 0.4886 0.9838 0.044 Uiso 1 1 calc R
C7 C 1.05111(17) 0.63876(15) 0.93798(5) 0.0311(3) Uani 1 1 d .
H7 H 1.1458 0.5864 0.9380 0.037 Uiso 1 1 calc R
C8 C 1.03390(15) 0.77514(13) 0.91117(5) 0.0229(2) Uani 1 1 d .
C13 C 0.80178(13) 1.00675(12) 0.83081(4) 0.0194(2) Uani 1 1 d .
C14 C 0.65686(14) 1.07345(13) 0.83385(4) 0.0209(2) Uani 1 1 d .
O2 O 0.60863(10) 1.11888(10) 0.88396(3) 0.02728(19) Uani 1 1 d .
C19 C 0.48094(15) 1.21865(15) 0.88744(5) 0.0278(3) Uani 1 1 d .
H19A H 0.4991 1.3071 0.8646 0.042 Uiso 1 1 calc R
H19B H 0.4674 1.2511 0.9250 0.042 Uiso 1 1 calc R
H19C H 0.3887 1.1662 0.8752 0.042 Uiso 1 1 calc R
C15 C 0.56173(14) 1.08831(13) 0.78883(5) 0.0223(2) Uani 1 1 d .
H15 H 0.4660 1.1382 0.7917 0.027 Uiso 1 1 calc R
C16 C 0.60990(14) 1.02863(12) 0.73973(4) 0.0212(2) Uani 1 1 d .
O3 O 0.52395(10) 1.03374(9) 0.69350(3) 0.02530(19) Uani 1 1 d .
C20 C 0.38564(15) 1.11962(15) 0.69486(5) 0.0308(3) Uani 1 1 d .
H20A H 0.3184 1.0797 0.7231 0.046 Uiso 1 1 calc R
H20B H 0.3343 1.1125 0.6598 0.046 Uiso 1 1 calc R
H20C H 0.4095 1.2255 0.7026 0.046 Uiso 1 1 calc R
C17 C 0.74768(14) 0.95232(13) 0.73540(4) 0.0223(2) Uani 1 1 d .
H17 H 0.7787 0.9096 0.7019 0.027 Uiso 1 1 calc R
C18 C 0.83965(14) 0.93952(12) 0.78101(4) 0.0208(2) Uani 1 1 d .
O4 O 0.97001(10) 0.85541(10) 0.78113(3) 0.02698(19) Uani 1 1 d .
C21 C 1.05098(16) 0.84049(16) 0.73124(5) 0.0302(3) Uani 1 1 d .
H21A H 0.9958 0.7709 0.7074 0.045 Uiso 1 1 calc R
H21B H 1.1536 0.8009 0.7383 0.045 Uiso 1 1 calc R
H21C H 1.0590 0.9395 0.7138 0.045 Uiso 1 1 calc R

loop_
_atom_site_aniso_label
_atom_site_aniso_U_11
_atom_site_aniso_U_22
_atom_site_aniso_U_33
_atom_site_aniso_U_23
_atom_site_aniso_U_13
_atom_site_aniso_U_12
C1 0.0186(6) 0.0234(5) 0.0179(5) -0.0032(4) -0.0022(4) 0.0013(4)
N 0.0188(5) 0.0244(4) 0.0235(4) -0.0006(4) 0.0000(4) 0.0037(4)
C9 0.0220(7) 0.0354(6) 0.0404(7) 0.0012(5) 0.0040(5) 0.0095(5)
O1 0.0205(4) 0.0294(4) 0.0246(4) 0.0032(3) 0.0016(3) -0.0011(3)
C2 0.0175(6) 0.0226(5) 0.0180(5) -0.0018(4) 0.0001(4) 0.0017(4)
C10 0.0207(6) 0.0265(5) 0.0224(5) -0.0041(4) -0.0011(4) 0.0042(5)
C11 0.0269(6) 0.0272(5) 0.0225(5) -0.0050(4) -0.0022(5) 0.0048(5)
C12 0.0270(7) 0.0357(6) 0.0346(6) -0.0120(5) -0.0046(5) 0.0047(5)
C3 0.0213(6) 0.0227(5) 0.0194(5) -0.0009(4) -0.0025(4) -0.0001(5)
C4 0.0243(7) 0.0319(6) 0.0253(6) 0.0019(5) 0.0015(5) -0.0002(5)
C5 0.0354(8) 0.0345(6) 0.0348(7) 0.0077(5) 0.0043(6) -0.0070(6)
C6 0.0431(9) 0.0271(6) 0.0401(7) 0.0093(5) -0.0003(6) -0.0015(6)
C7 0.0316(7) 0.0252(6) 0.0364(7) 0.0025(5) -0.0024(5) 0.0049(5)
C8 0.0227(6) 0.0239(5) 0.0221(5) -0.0019(4) -0.0010(5) 0.0011(5)
C13 0.0169(6) 0.0222(5) 0.0191(5) 0.0004(4) -0.0001(4) 0.0002(4)
C14 0.0196(6) 0.0253(5) 0.0179(5) 0.0007(4) 0.0023(4) -0.0005(4)
O2 0.0189(4) 0.0440(5) 0.0189(4) -0.0017(3) 0.0015(3) 0.0106(4)
C19 0.0217(6) 0.0365(6) 0.0253(5) -0.0051(5) -0.0004(5) 0.0076(5)
C15 0.0176(6) 0.0261(5) 0.0232(5) 0.0019(4) -0.0009(4) 0.0012(4)
C16 0.0201(6) 0.0227(5) 0.0207(5) 0.0023(4) -0.0036(4) -0.0035(4)
O3 0.0256(5) 0.0281(4) 0.0222(4) -0.0005(3) -0.0068(3) 0.0013(4)
C20 0.0256(7) 0.0393(7) 0.0276(6) 0.0016(5) -0.0087(5) 0.0044(6)
C17 0.0235(6) 0.0247(5) 0.0188(5) -0.0023(4) 0.0001(4) -0.0013(4)
C18 0.0175(5) 0.0218(5) 0.0231(5) -0.0015(4) -0.0003(4) 0.0000(4)
O4 0.0229(4) 0.0347(4) 0.0233(4) -0.0076(3) -0.0011(3) 0.0087(4)
C21 0.0241(7) 0.0373(6) 0.0292(6) -0.0097(5) 0.0047(5) 0.0039(5)

loop_
_atom_type_symbol
_atom_type_description
_atom_type_scat_dispersion_real
_atom_type_scat_dispersion_imag
_atom_type_scat_source
C C 0.0181 0.0091 'International Tables Vol C Tables 4.2.6.8 and 6.1.1.4'
H H 0.0000 0.0000 'International Tables Vol C Tables 4.2.6.8 and 6.1.1.4'
N N 0.0311 0.0180 'International Tables Vol C Tables 4.2.6.8 and 6.1.1.4'
O O 0.0492 0.0322 'International Tables Vol C Tables 4.2.6.8 and 6.1.1.4'

loop_
_geom_angle_atom_site_label_1
_geom_angle_atom_site_label_2
_geom_angle_atom_site_label_3
_geom_angle
O1 C1 N 125.12(11)
O1 C1 C2 126.57(10)
N C1 C2 107.94(10)
C1 N C8 111.44(10)
C1 N C9 123.87(11)
C8 N C9 124.56(10)
N C9 H9A 109.5
N C9 H9B 109.5
H9A C9 H9B 109.5
N C9 H9C 109.5
H9A C9 H9C 109.5
H9B C9 H9C 109.5
C3 C2 C13 112.46(9)
C3 C2 C1 101.50(9)
C13 C2 C1 112.87(9)
C3 C2 C10 112.08(9)
C13 C2 C10 113.60(9)
C1 C2 C10 103.35(9)
C11 C10 C2 113.15(9)
C11 C10 H10A 108.9
C2 C10 H10A 108.9
C11 C10 H10B 108.9
C2 C10 H10B 108.9
H10A C10 H10B 107.8
C12 C11 C10 124.84(12)
C12 C11 H11 117.6
C10 C11 H11 117.6
C11 C12 H12A 120.0
C11 C12 H12B 120.0
H12A C12 H12B 120.0
C4 C3 C8 120.06(11)
C4 C3 C2 130.88(11)
C8 C3 C2 109.05(10)
C3 C4 C5 118.68(12)
C3 C4 H4 120.7
C5 C4 H4 120.7
C6 C5 C4 120.48(13)
C6 C5 H5 119.8
C4 C5 H5 119.8
C5 C6 C7 121.43(12)
C5 C6 H6 119.3
C7 C6 H6 119.3
C8 C7 C6 117.36(13)
C8 C7 H7 121.3
C6 C7 H7 121.3
C7 C8 C3 121.98(12)
C7 C8 N 128.14(12)
C3 C8 N 109.87(10)
C14 C13 C18 116.00(10)
C14 C13 C2 124.31(9)
C18 C13 C2 119.62(10)
O2 C14 C15 120.68(10)
O2 C14 C13 116.82(10)
C15 C14 C13 122.44(10)
C14 O2 C19 118.54(9)
O2 C19 H19A 109.5
O2 C19 H19B 109.5
H19A C19 H19B 109.5
O2 C19 H19C 109.5
H19A C19 H19C 109.5
H19B C19 H19C 109.5
C16 C15 C14 118.69(11)
C16 C15 H15 120.7
C14 C15 H15 120.7
O3 C16 C17 115.42(10)
O3 C16 C15 123.40(11)
C17 C16 C15 121.10(10)
C16 O3 C20 117.57(9)
O3 C20 H20A 109.5
O3 C20 H20B 109.5
H20A C20 H20B 109.5
O3 C20 H20C 109.5
H20A C20 H20C 109.5
H20B C20 H20C 109.5
C16 C17 C18 118.72(10)
C16 C17 H17 120.6
C18 C17 H17 120.6
O4 C18 C17 122.08(10)
O4 C18 C13 115.23(10)
C17 C18 C13 122.63(11)
C18 O4 C21 117.63(9)
O4 C21 H21A 109.5
O4 C21 H21B 109.5
H21A C21 H21B 109.5
O4 C21 H21C 109.5
H21A C21 H21C 109.5
H21B C21 H21C 109.5

loop_
_geom_bond_atom_site_label_1
_geom_bond_atom_site_label_2
_geom_bond_distance
C1 O1 1.2191(15)
C1 N 1.3712(15)
C1 C2 1.5535(17)
N C8 1.3976(16)
N C9 1.4489(16)
C9 H9A 0.9800
C9 H9B 0.9800
C9 H9C 0.9800
C2 C3 1.5129(15)
C2 C13 1.5330(15)
C2 C10 1.5656(15)
C10 C11 1.4984(16)
C10 H10A 0.9900
C10 H10B 0.9900
C11 C12 1.3176(19)
C11 H11 0.9500
C12 H12A 0.9500
C12 H12B 0.9500
C3 C4 1.3805(18)
C3 C8 1.3959(17)
C4 C5 1.4001(18)
C4 H4 0.9500
C5 C6 1.386(2)
C5 H5 0.9500
C6 C7 1.391(2)
C6 H6 0.9500
C7 C8 1.3864(17)
C7 H7 0.9500
C13 C14 1.4015(16)
C13 C18 1.4082(15)
C14 O2 1.3703(13)
C14 C15 1.3970(16)
O2 C19 1.4275(14)
C19 H19A 0.9800
C19 H19B 0.9800
C19 H19C 0.9800
C15 C16 1.3905(15)
C15 H15 0.9500
C16 O3 1.3700(13)
C16 C17 1.3867(17)
O3 C20 1.4302(15)
C20 H20A 0.9800
C20 H20B 0.9800
C20 H20C 0.9800
C17 C18 1.3909(16)
C17 H17 0.9500
C18 O4 1.3628(15)
O4 C21 1.4296(14)
C21 H21A 0.9800
C21 H21B 0.9800
C21 H21C 0.9800

loop_
_geom_torsion_atom_site_label_1
_geom_torsion_atom_site_label_2
_geom_torsion_atom_site_label_3
_geom_torsion_atom_site_label_4
_geom_torsion
O1 C1 N C8 178.13(11)
C2 C1 N C8 4.78(12)
O1 C1 N C9 -5.92(18)
C2 C1 N C9 -179.27(11)
O1 C1 C2 C3 -177.16(11)
N C1 C2 C3 -3.93(11)
O1 C1 C2 C13 62.25(14)
N C1 C2 C13 -124.52(10)
O1 C1 C2 C10 -60.89(14)
N C1 C2 C10 112.34(10)
C3 C2 C10 C11 51.76(14)
C13 C2 C10 C11 -179.40(10)
C1 C2 C10 C11 -56.75(12)
C2 C10 C11 C12 115.37(13)
C13 C2 C3 C4 -58.17(16)
C1 C2 C3 C4 -179.05(12)
C10 C2 C3 C4 71.26(16)
C13 C2 C3 C8 122.70(10)
C1 C2 C3 C8 1.82(11)
C10 C2 C3 C8 -107.87(11)
C8 C3 C4 C5 -0.13(18)
C2 C3 C4 C5 -179.18(11)
C3 C4 C5 C6 -0.2(2)
C4 C5 C6 C7 0.1(2)
C5 C6 C7 C8 0.3(2)
C6 C7 C8 C3 -0.61(19)
C6 C7 C8 N 178.10(12)
C4 C3 C8 C7 0.54(18)
C2 C3 C8 C7 179.77(11)
C4 C3 C8 N -178.38(10)
C2 C3 C8 N 0.85(13)
C1 N C8 C7 177.51(12)
C9 N C8 C7 1.6(2)
C1 N C8 C3 -3.66(13)
C9 N C8 C3 -179.57(11)
C3 C2 C13 C14 90.94(13)
C1 C2 C13 C14 -154.94(10)
C10 C2 C13 C14 -37.70(15)
C3 C2 C13 C18 -85.83(12)
C1 C2 C13 C18 28.28(14)
C10 C2 C13 C18 145.53(11)
C18 C13 C14 O2 170.36(10)
C2 C13 C14 O2 -6.52(16)
C18 C13 C14 C15 -7.06(16)
C2 C13 C14 C15 176.07(11)
C15 C14 O2 C19 -17.49(16)
C13 C14 O2 C19 165.05(10)
O2 C14 C15 C16 -174.37(10)
C13 C14 C15 C16 2.95(17)
C14 C15 C16 O3 178.34(10)
C14 C15 C16 C17 1.61(17)
C17 C16 O3 C20 -175.95(10)
C15 C16 O3 C20 7.15(16)
O3 C16 C17 C18 -178.59(10)
C15 C16 C17 C18 -1.61(17)
C16 C17 C18 O4 174.26(10)
C16 C17 C18 C13 -2.94(17)
C14 C13 C18 O4 -170.31(10)
C2 C13 C18 O4 6.72(15)
C14 C13 C18 C17 7.07(17)
C2 C13 C18 C17 -175.89(10)
C17 C18 O4 C21 29.65(16)
C13 C18 O4 C21 -152.95(11)
